data_2015404
loop_
_publ_author_name
'Ben Zarkouna, Emna'
'Driss, Ahmed'
'F\'erid, Mokhtar'

_publ_section_title
;
 Pr\'eparation et \'etude structurale de NH~4~Gd(PO~3~)~4~ et
 NH~4~GdP~4~O~12~
;
_journal_coeditor_code BC3007
_journal_issue 7
_journal_name_full 'Acta Crystallographica Section C'
_journal_page_first i64
_journal_page_last i66
_journal_paper_doi 10.1107/S0108270106021329
_journal_volume 62
_journal_year 2006
_chemical_formula_iupac 'N H4 Gd P4 O12'
_chemical_formula_structural 'N H4 Gd P4 O12'
_chemical_formula_sum 'Gd H4 N O12 P4'
_chemical_formula_weight 491.17
_chemical_name_common 'ammonium gadolinium cyclotetraphosphate'
_chemical_name_systematic 'ammonium gadolinium cyclotetraphosphate'
_space_group_IT_number 15
_symmetry_cell_setting monoclinic
_symmetry_space_group_name_Hall '-C 2yc'
_symmetry_space_group_name_H-M 'C 1 2/c 1'
_atom_sites_solution_hydrogens 'without restraint'
_atom_sites_solution_primary 'heavy method'
_atom_sites_solution_secondary difmap
_audit_creation_method SHELXL97
_cell_angle_alpha 90.00
_cell_angle_beta 110.830(10)
_cell_angle_gamma 90.00
_cell_formula_units_Z 4
_cell_length_a 7.8650(10)
_cell_length_b 12.599(2)
_cell_length_c 10.5350(10)
_cell_measurement_reflns_used 25
_cell_measurement_temperature 293
_cell_measurement_theta_max 14.98
_cell_measurement_theta_min 10.44
_cell_volume 975.7(2)
_computing_cell_refinement 'CAD-4 EXPRESS'
_computing_data_collection 'CAD-4 EXPRESS (Duisenberg, 1992; Mac\'i\<cek & Yordanov, 1992)'
_computing_data_reduction 'XCAD4 (Harms & Wocadlo, 1995)'
_computing_molecular_graphics 'DIAMOND (Brandenburg, 1998)'
_computing_publication_material SHELXL97
_computing_structure_refinement 'SHELXL97 (Sheldrick, 1997)'
_computing_structure_solution 'SHELXS97 (Sheldrick, 1997)'
_diffrn_ambient_temperature 293
_diffrn_measured_fraction_theta_full 0.978
_diffrn_measured_fraction_theta_max 0.978
_diffrn_measurement_device_type 'Enraf-Nonius CAD-4'
_diffrn_measurement_method \w/2\q
_diffrn_radiation_monochromator graphite
_diffrn_radiation_source 'fine-focus sealed tube'
_diffrn_radiation_type MoK\a
_diffrn_radiation_wavelength 0.71069
_diffrn_reflns_av_R_equivalents 0.0127
_diffrn_reflns_av_sigmaI/netI 0.0201
_diffrn_reflns_limit_h_max 10
_diffrn_reflns_limit_h_min 0
_diffrn_reflns_limit_k_max 16
_diffrn_reflns_limit_k_min -1
_diffrn_reflns_limit_l_max 12
_diffrn_reflns_limit_l_min -13
_diffrn_reflns_number 1211
_diffrn_reflns_theta_full 26.97
_diffrn_reflns_theta_max 26.97
_diffrn_reflns_theta_min 3.21
_diffrn_standards_decay_% 2
_diffrn_standards_interval_time 120
_diffrn_standards_number 2
_exptl_absorpt_coefficient_mu 7.524
_exptl_absorpt_correction_T_max 0.4690
_exptl_absorpt_correction_T_min 0.3322
_exptl_absorpt_correction_type psi-scan
_exptl_absorpt_process_details '(North et al., 1968)'
_exptl_crystal_colour colourless
_exptl_crystal_density_diffrn 3.344
_exptl_crystal_description prism
_exptl_crystal_F_000 924
_exptl_crystal_size_max 0.27
_exptl_crystal_size_mid 0.16
_exptl_crystal_size_min 0.13
_refine_diff_density_max 1.619
_refine_diff_density_min -0.793
_refine_ls_extinction_coef 0.0039(2)
_refine_ls_extinction_expression Fc^*^=kFc[1+0.001xFc^2^\l^3^/sin(2\q)]^-1/4^
_refine_ls_extinction_method 'SHELXL97 (Sheldrick, 1997)'
_refine_ls_goodness_of_fit_ref 1.076
_refine_ls_hydrogen_treatment refall
_refine_ls_matrix_type full
_refine_ls_number_parameters 92
_refine_ls_number_reflns 1040
_refine_ls_number_restraints 0
_refine_ls_restrained_S_all 1.076
_refine_ls_R_factor_all 0.0174
_refine_ls_R_factor_gt 0.0170
_refine_ls_shift/su_max 0.000
_refine_ls_shift/su_mean 0.000
_refine_ls_structure_factor_coef Fsqd
_refine_ls_weighting_details 'calc w = 1/[\s^2^(Fo^2^)+(0.0275P)^2^+1.3792P] where P=(Fo^2^+2Fc^2^)/3'
_refine_ls_weighting_scheme calc
_refine_ls_wR_factor_gt 0.0440
_refine_ls_wR_factor_ref 0.0442
_reflns_number_gt 1021
_reflns_number_total 1040
_reflns_threshold_expression I>2\s(I)
_cod_data_source_file bc3007.cif
_cod_data_source_block II
_cod_depositor_comments
;
The following automatic conversions were performed:
'_symmetry_cell_setting' value 'Monoclinic' changed to 'monoclinic'
according to '/home/saulius/struct/CIF-dictionaries/cif_core.dic'
dictionary named 'cif_core.dic' version 2.4.1 from 2010-06-29.

Automatic conversion script
Id: cif_fix_enum 1527 2010-12-29 10:47:43Z saulius 

The following automatic conversions were performed:

'_symmetry_cell_setting' value 'Monoclinic' changed to 'monoclinic'
according to /home/saulius/struct/CIF-dictionaries/cif_core.dic
dictionary named 'cif_core.dic' version 2.4.1 from 2010-06-29.

Automatic conversion script
Id: cif_fix_values 1715 2011-07-08 13:25:40Z adriana 
;
_cod_original_sg_symbol_H-M 'C 2/c'
_cod_database_code 2015404
_cod_database_fobs_code 2015404

loop_
_symmetry_equiv_pos_as_xyz
'x, y, z'
'-x, y, -z+1/2'
'x+1/2, y+1/2, z'
'-x+1/2, y+1/2, -z+1/2'
'-x, -y, -z'
'x, -y, z-1/2'
'-x+1/2, -y+1/2, -z'
'x+1/2, -y+1/2, z-1/2'

loop_
_atom_site_type_symbol
_atom_site_label
_atom_site_fract_x
_atom_site_fract_y
_atom_site_fract_z
_atom_site_U_iso_or_equiv
_atom_site_adp_type
_atom_site_calc_flag
_atom_site_refinement_flags
_atom_site_occupancy
Gd Gd 0.5000 0.379580(10) 0.2500 0.00590(10) Uani d S 1
P P1 0.21660(10) 0.52166(6) -0.06264(8) 0.0064(2) Uani d . 1
P P2 0.03900(10) 0.33092(6) -0.00470(8) 0.0067(2) Uani d . 1
O O1 0.1001(3) 0.6257(2) -0.0634(3) 0.0126(5) Uani d . 1
O O2 0.0678(3) 0.4289(2) -0.0912(2) 0.0100(4) Uani d . 1
O O3 -0.0590(3) 0.2463(2) -0.1028(2) 0.0124(5) Uani d . 1
O O4 0.3552(3) 0.5070(2) 0.0767(2) 0.0115(5) Uani d . 1
O O5 0.2749(3) 0.5295(2) -0.1813(2) 0.0114(5) Uani d . 1
O O6 0.2084(3) 0.3027(2) 0.1105(2) 0.0108(4) Uani d . 1
N N 0.0000 0.1829(4) 0.2500 0.0206(9) Uani d S 1
H H1 0.092(8) 0.235(5) 0.240(6) 0.05(2) Uiso d . 1
H H2 0.025(9) 0.140(4) 0.316(6) 0.05(2) Uiso d . 1

loop_
_atom_site_aniso_label
_atom_site_aniso_U_11
_atom_site_aniso_U_22
_atom_site_aniso_U_33
_atom_site_aniso_U_12
_atom_site_aniso_U_13
_atom_site_aniso_U_23
Gd 0.00470(10) 0.00780(10) 0.00570(10) 0.000 0.00228(9) 0.000
P1 0.0043(4) 0.0092(4) 0.0069(4) 0.0004(3) 0.0032(3) 0.0007(3)
P2 0.0049(4) 0.0080(4) 0.0079(4) -0.0002(3) 0.0031(3) -0.0008(3)
O1 0.0130(10) 0.0110(10) 0.0180(10) 0.0031(8) 0.0110(10) 0.0016(8)
O2 0.0070(10) 0.0130(10) 0.0090(10) -0.0034(8) 0.0018(8) 0.0016(9)
O3 0.0090(10) 0.0130(10) 0.0140(10) -0.0034(9) 0.0033(9) -0.0054(9)
O4 0.0110(10) 0.0140(10) 0.0080(10) -0.0023(9) 0.0015(9) 0.0014(9)
O5 0.0090(10) 0.0160(10) 0.0120(10) -0.0014(9) 0.0071(9) 0.0006(9)
O6 0.0080(10) 0.0130(10) 0.0110(10) 0.0001(9) 0.0025(9) -0.0003(9)
N 0.032(3) 0.015(2) 0.015(2) 0.000 0.009(2) 0.000

loop_
_atom_type_symbol
_atom_type_description
_atom_type_scat_dispersion_real
_atom_type_scat_dispersion_imag
_atom_type_scat_source
H H 0.0000 0.0000 'International Tables Vol C Tables 4.2.6.8 and 6.1.1.4'
Gd Gd -0.1653 3.9035 'International Tables Vol C Tables 4.2.6.8 and 6.1.1.4'
N N 0.0061 0.0033 'International Tables Vol C Tables 4.2.6.8 and 6.1.1.4'
O O 0.0106 0.0060 'International Tables Vol C Tables 4.2.6.8 and 6.1.1.4'
P P 0.1023 0.0942 'International Tables Vol C Tables 4.2.6.8 and 6.1.1.4'

loop_
_geom_angle_atom_site_label_1
_geom_angle_atom_site_label_2
_geom_angle_atom_site_label_3
_geom_angle_site_symmetry_3
_geom_angle
O5 P1 O4 . 120.00(10)
O5 P1 O1 . 106.90(10)
O4 P1 O1 . 108.80(10)
O5 P1 O2 . 108.30(10)
O4 P1 O2 . 108.80(10)
O1 P1 O2 . 102.60(10)
O6 P2 O3 . 119.00(10)
O6 P2 O2 . 112.50(10)
O3 P2 O2 . 107.40(10)
O6 P2 O1 5_565 105.80(10)
O3 P2 O1 5_565 106.60(10)
O2 P2 O1 5_565 104.40(10)
P1 O1 P2 5_565 139.4(2)
P2 O2 P1 . 134.20(10)

loop_
_geom_bond_atom_site_label_1
_geom_bond_atom_site_label_2
_geom_bond_site_symmetry_2
_geom_bond_distance
_geom_bond_publ_flag
Gd O3 7 2.376(2) y
Gd O3 8_556 2.376(2) n
Gd O4 2_655 2.394(2) n
Gd O4 . 2.394(2) y
Gd O5 5_665 2.425(2) y
Gd O5 6_566 2.425(2) n
Gd O6 . 2.442(2) y
Gd O6 2_655 2.442(2) n
P1 O5 . 1.480(2) y
P1 O4 . 1.496(2) y
P1 O1 . 1.597(2) y
P1 O2 . 1.605(2) y
P2 O6 . 1.491(2) y
P2 O3 . 1.494(2) y
P2 O2 . 1.598(2) y
P2 O1 5_565 1.603(3) y
N H1 . 1.01(6) y
N H2 . 0.84(6) y

loop_
_geom_hbond_atom_site_label_D
_geom_hbond_atom_site_label_H
_geom_hbond_atom_site_label_A
_geom_hbond_site_symmetry_A
_geom_hbond_distance_DH
_geom_hbond_distance_HA
_geom_hbond_distance_DA
_geom_hbond_angle_DHA
N H1 O6 . 1.01(6) 2.07(7) 2.973(3) 147(5)
N H2 O4 4_545 0.84(6) 2.06(6) 2.840(4) 154(6)
